data_7046053
loop_
_publ_author_name
'Lu, Taotao'
'Wang, Jin-Yun'
'Shi, Lin-Xi'
'Chen, Zhong-Ning'
'Chen, Xue-Tai'
'Xue, Zi-Ling'

_publ_section_title
;
 Synthesis, structures and luminescence properties of
 amine-bis(N-heterocyclic carbene) copper(i) and silver(i) complexes.
;
_journal_issue 19
_journal_name_full 'Dalton transactions (Cambridge, England : 2003)'
_journal_page_first 6742
_journal_page_last 6753
_journal_paper_doi 10.1039/c8dt00599k
_journal_volume 47
_journal_year 2018
_chemical_formula_sum 'C22 H26 Cu F6 N6 P'
_chemical_formula_weight 583.00
_space_group_crystal_system monoclinic
_space_group_IT_number 14
_space_group_name_Hall '-P 2ybc'
_space_group_name_H-M_alt 'P 1 21/c 1'
_symmetry_space_group_name_Hall '-P 2ybc'
_symmetry_space_group_name_H-M 'P 1 21/c 1'
_atom_sites_solution_hydrogens geom
_audit_creation_method SHELXL-2014/7
_audit_update_record
;
2018-03-13 deposited with the CCDC.
2018-04-16 downloaded from the CCDC.
;
_cell_angle_alpha 90
_cell_angle_beta 102.9480(10)
_cell_angle_gamma 90
_cell_formula_units_Z 4
_cell_length_a 8.5200(7)
_cell_length_b 20.6522(16)
_cell_length_c 14.1011(11)
_cell_measurement_reflns_used 7113
_cell_measurement_temperature 153(2)
_cell_measurement_theta_max 29.654
_cell_measurement_theta_min 2.453
_cell_volume 2418.1(3)
_computing_cell_refinement 'Bruker SMART'
_computing_data_collection 'Bruker SMART'
_computing_data_reduction 'Bruker SAINT'
_computing_molecular_graphics 'Bruker SHELXTL'
_computing_publication_material 'Bruker SHELXTL'
_computing_structure_refinement 'SHELXL-2014/7 (Sheldrick, 2014)'
_computing_structure_solution 'SHELXS-97 (Sheldrick, 1990)'
_diffrn_ambient_temperature 153(2)
_diffrn_measured_fraction_theta_full 0.995
_diffrn_measured_fraction_theta_max 0.995
_diffrn_measurement_device_type 'CCD area detector'
_diffrn_measurement_method 'phi and omega scans'
_diffrn_radiation_type MoK\a
_diffrn_radiation_wavelength 0.71073
_diffrn_reflns_av_R_equivalents 0.0373
_diffrn_reflns_av_unetI/netI 0.0350
_diffrn_reflns_Laue_measured_fraction_full 0.995
_diffrn_reflns_Laue_measured_fraction_max 0.995
_diffrn_reflns_limit_h_max 11
_diffrn_reflns_limit_h_min -8
_diffrn_reflns_limit_k_max 29
_diffrn_reflns_limit_k_min -29
_diffrn_reflns_limit_l_max 19
_diffrn_reflns_limit_l_min -19
_diffrn_reflns_number 26074
_diffrn_reflns_point_group_measured_fraction_full 0.995
_diffrn_reflns_point_group_measured_fraction_max 0.995
_diffrn_reflns_theta_full 25.242
_diffrn_reflns_theta_max 30.031
_diffrn_reflns_theta_min 1.780
_diffrn_source 'fine-focus sealed tube'
_exptl_absorpt_coefficient_mu 1.040
_exptl_absorpt_correction_T_max 0.8269
_exptl_absorpt_correction_T_min 0.8035
_exptl_absorpt_correction_type multi-scan
_exptl_absorpt_process_details sadabs
_exptl_crystal_colour green
_exptl_crystal_density_diffrn 1.601
_exptl_crystal_description block
_exptl_crystal_F_000 1192
_exptl_crystal_size_max 0.220
_exptl_crystal_size_mid 0.200
_exptl_crystal_size_min 0.190
_refine_diff_density_max 1.916
_refine_diff_density_min -1.560
_refine_diff_density_rms 0.125
_refine_ls_extinction_method none
_refine_ls_goodness_of_fit_ref 1.069
_refine_ls_hydrogen_treatment constr
_refine_ls_matrix_type full
_refine_ls_number_parameters 328
_refine_ls_number_reflns 7021
_refine_ls_number_restraints 0
_refine_ls_restrained_S_all 1.069
_refine_ls_R_factor_all 0.0647
_refine_ls_R_factor_gt 0.0505
_refine_ls_shift/su_max 0.002
_refine_ls_shift/su_mean 0.000
_refine_ls_structure_factor_coef Fsqd
_refine_ls_weighting_details 'w=1/[\s^2^(Fo^2^)+(0.0715P)^2^+2.9170P] where P=(Fo^2^+2Fc^2^)/3'
_refine_ls_weighting_scheme calc
_refine_ls_wR_factor_gt 0.1335
_refine_ls_wR_factor_ref 0.1503
_reflns_Friedel_coverage 0.000
_reflns_number_gt 5637
_reflns_number_total 7021
_reflns_threshold_expression 'I > 2\s(I)'
_cod_data_source_file c8dt00599k2.cif
_cod_data_source_block 10
_cod_depositor_comments 'Adding full bibliography for 7046049--7046053.cif.'
_cod_database_code 7046053
_shelx_shelxl_version_number 2014/7
_shelx_space_group_comment
;
The symmetry employed for this shelxl refinement is uniquely defined
by the following loop, which should always be used as a source of
symmetry information in preference to the above space-group names.
They are only intended as comments.
;
_shelx_estimated_absorpt_t_min 0.804
_shelx_estimated_absorpt_t_max 0.827

loop_
_space_group_symop_operation_xyz
'x, y, z'
'-x, y+1/2, -z+1/2'
'-x, -y, -z'
'x, -y-1/2, z-1/2'

loop_
_atom_site_label
_atom_site_type_symbol
_atom_site_fract_x
_atom_site_fract_y
_atom_site_fract_z
_atom_site_U_iso_or_equiv
_atom_site_adp_type
_atom_site_occupancy
_atom_site_site_symmetry_order
_atom_site_calc_flag
_atom_site_refinement_flags_posn
_atom_site_refinement_flags_adp
_atom_site_disorder_assembly
_atom_site_disorder_group
Cu1 Cu 0.79043(4) 0.79371(2) 0.44855(2) 0.02673(11) Uani 1 1 d . . A 1
F1 F 0.1052(2) 0.47144(9) 0.22062(13) 0.0432(4) Uani 1 1 d . . . .
F2 F 0.3093(3) 0.53740(11) 0.41394(14) 0.0540(6) Uani 1 1 d . . . .
F3 F 0.3228(2) 0.53641(11) 0.25627(15) 0.0500(5) Uani 1 1 d . . . .
F4 F 0.0929(3) 0.56552(10) 0.29714(18) 0.0553(6) Uani 1 1 d . . . .
F5 F 0.0921(3) 0.47130(11) 0.37821(15) 0.0539(6) Uani 1 1 d . . . .
F6 F 0.3215(3) 0.44240(11) 0.33629(19) 0.0644(6) Uani 1 1 d . . . .
N1 N 0.8075(3) 0.90159(11) 0.45680(16) 0.0302(5) Uani 1 1 d . . A 1
H1 H 0.8441 0.9187 0.3990 0.036 Uiso 1 1 calc R U A 1
N2 N 0.4682(3) 0.84298(10) 0.36772(15) 0.0238(4) Uani 1 1 d . . . .
N3 N 0.4649(3) 0.73824(10) 0.37089(15) 0.0240(4) Uani 1 1 d . . . .
N4 N 1.1222(3) 0.82336(10) 0.54234(15) 0.0231(4) Uani 1 1 d . . . .
N5 N 1.0927(3) 0.71986(10) 0.52507(15) 0.0255(4) Uani 1 1 d . . . .
N6 N 0.6905(4) 0.55761(17) 0.2100(2) 0.0515(8) Uani 1 1 d . . . .
P1 P 0.20816(8) 0.50392(3) 0.31798(5) 0.02496(15) Uani 1 1 d . . . .
C1 C 0.5225(4) 0.91066(13) 0.3720(2) 0.0340(6) Uani 1 1 d . . A 1
H1A H 0.4282 0.9390 0.3704 0.041 Uiso 1 1 calc R U A 1
H1B H 0.5628 0.9199 0.3128 0.041 Uiso 1 1 calc R U A 1
C2 C 0.6508(4) 0.92830(13) 0.4588(2) 0.0341(6) Uani 1 1 d . . A 1
H2A H 0.6595 0.9761 0.4630 0.041 Uiso 1 1 calc R U A 1
H2B H 0.6187 0.9127 0.5181 0.041 Uiso 1 1 calc R U A 1
C3 C 0.9311(3) 0.91553(13) 0.5468(2) 0.0295(5) Uani 1 1 d . . A 1
H3A H 0.9024 0.8929 0.6024 0.035 Uiso 1 1 calc R U A 1
H3B H 0.9331 0.9626 0.5602 0.035 Uiso 1 1 calc R U A 1
C4 C 1.0954(3) 0.89394(12) 0.5371(2) 0.0292(5) Uani 1 1 d . . A 1
H4A H 1.1133 0.9097 0.4741 0.035 Uiso 1 1 calc R U A 1
H4B H 1.1770 0.9147 0.5893 0.035 Uiso 1 1 calc R U A 1
C5 C 0.5646(3) 0.78995(11) 0.39271(17) 0.0243(5) Uani 1 1 d . . . .
C6 C 0.3075(3) 0.75721(12) 0.33120(16) 0.0230(5) Uani 1 1 d . . . .
C7 C 0.3093(3) 0.82494(12) 0.32917(16) 0.0238(5) Uani 1 1 d . . . .
C8 C 0.1700(3) 0.86016(13) 0.29241(18) 0.0283(5) Uani 1 1 d . . . .
H8 H 0.1709 0.9061 0.2905 0.034 Uiso 1 1 calc R U . .
C9 C 0.0297(3) 0.82529(15) 0.2587(2) 0.0329(6) Uani 1 1 d . . . .
H9 H -0.0682 0.8478 0.2341 0.040 Uiso 1 1 calc R U . .
C10 C 0.0294(3) 0.75711(15) 0.2603(2) 0.0346(6) Uani 1 1 d . . . .
H10 H -0.0687 0.7347 0.2359 0.042 Uiso 1 1 calc R U . .
C11 C 0.1679(3) 0.72207(14) 0.29626(19) 0.0295(5) Uani 1 1 d . . . .
H11 H 0.1676 0.6761 0.2970 0.035 Uiso 1 1 calc R U . .
C12 C 0.5164(4) 0.67092(12) 0.3843(2) 0.0306(5) Uani 1 1 d . . . .
H12A H 0.6279 0.6691 0.4221 0.046 Uiso 1 1 calc R U . .
H12B H 0.5096 0.6507 0.3206 0.046 Uiso 1 1 calc R U . .
H12C H 0.4465 0.6476 0.4192 0.046 Uiso 1 1 calc R U . .
C13 C 1.0111(3) 0.77657(12) 0.50841(17) 0.0241(5) Uani 1 1 d . . . .
C14 C 1.2537(3) 0.72978(12) 0.56782(16) 0.0239(5) Uani 1 1 d . . . .
C15 C 1.2737(3) 0.79668(12) 0.57857(17) 0.0234(5) Uani 1 1 d . . . .
C16 C 1.4224(3) 0.82451(14) 0.61895(19) 0.0288(5) Uani 1 1 d . . . .
H16 H 1.4356 0.8701 0.6259 0.035 Uiso 1 1 calc R U . .
C17 C 1.5506(4) 0.78211(16) 0.6485(2) 0.0348(6) Uani 1 1 d . . . .
H17 H 1.6544 0.7991 0.6761 0.042 Uiso 1 1 calc R U . .
C18 C 1.5305(4) 0.71508(15) 0.6385(2) 0.0356(6) Uani 1 1 d . . . .
H18 H 1.6212 0.6877 0.6598 0.043 Uiso 1 1 calc R U . .
C19 C 1.3830(4) 0.68739(14) 0.59880(19) 0.0315(6) Uani 1 1 d . . . .
H19 H 1.3699 0.6418 0.5928 0.038 Uiso 1 1 calc R U . .
C20 C 1.0212(4) 0.65631(13) 0.5004(2) 0.0349(6) Uani 1 1 d . . . .
H20A H 1.0183 0.6327 0.5602 0.052 Uiso 1 1 calc R U . .
H20B H 1.0858 0.6321 0.4631 0.052 Uiso 1 1 calc R U . .
H20C H 0.9113 0.6614 0.4613 0.052 Uiso 1 1 calc R U . .
C21 C 0.7061(3) 0.53864(14) 0.2869(2) 0.0323(6) Uani 1 1 d . . . .
C22 C 0.7223(4) 0.51404(16) 0.3847(2) 0.0408(7) Uani 1 1 d . . . .
H22A H 0.7818 0.5454 0.4315 0.061 Uiso 1 1 calc R U . .
H22B H 0.7809 0.4729 0.3914 0.061 Uiso 1 1 calc R U . .
H22C H 0.6152 0.5072 0.3976 0.061 Uiso 1 1 calc R U . .

loop_
_atom_site_aniso_label
_atom_site_aniso_U_11
_atom_site_aniso_U_22
_atom_site_aniso_U_33
_atom_site_aniso_U_23
_atom_site_aniso_U_13
_atom_site_aniso_U_12
Cu1 0.02817(18) 0.02234(16) 0.02615(17) -0.00581(11) -0.00145(12) 0.00108(11)
F1 0.0550(12) 0.0390(10) 0.0336(9) -0.0114(7) 0.0057(8) -0.0099(8)
F2 0.0611(13) 0.0638(13) 0.0318(9) -0.0035(9) -0.0009(9) -0.0301(11)
F3 0.0464(11) 0.0646(13) 0.0441(10) 0.0111(9) 0.0210(9) -0.0169(10)
F4 0.0514(12) 0.0344(10) 0.0772(15) -0.0100(10) 0.0083(11) 0.0124(9)
F5 0.0590(13) 0.0665(14) 0.0427(11) -0.0030(9) 0.0254(9) -0.0301(11)
F6 0.0600(14) 0.0448(12) 0.0852(17) 0.0168(11) 0.0094(12) 0.0235(10)
N1 0.0369(13) 0.0249(10) 0.0278(11) -0.0021(8) 0.0054(9) -0.0006(9)
N2 0.0282(11) 0.0198(9) 0.0214(9) -0.0016(7) 0.0011(8) -0.0009(8)
N3 0.0310(11) 0.0197(9) 0.0203(9) -0.0014(7) 0.0035(8) -0.0004(8)
N4 0.0260(11) 0.0220(9) 0.0204(9) 0.0001(7) 0.0031(8) 0.0008(8)
N5 0.0318(12) 0.0207(9) 0.0237(10) 0.0002(7) 0.0058(8) 0.0014(8)
N6 0.0403(16) 0.075(2) 0.0417(15) 0.0192(14) 0.0139(12) 0.0112(15)
P1 0.0282(3) 0.0232(3) 0.0247(3) -0.0001(2) 0.0086(2) -0.0039(2)
C1 0.0336(15) 0.0220(12) 0.0424(15) 0.0024(10) 0.0001(12) -0.0009(10)
C2 0.0379(15) 0.0216(12) 0.0407(15) -0.0035(10) 0.0046(12) -0.0018(10)
C3 0.0326(14) 0.0227(11) 0.0327(13) -0.0068(9) 0.0061(11) -0.0008(10)
C4 0.0333(14) 0.0212(11) 0.0327(13) -0.0010(9) 0.0064(11) -0.0016(10)
C5 0.0315(13) 0.0209(10) 0.0185(10) -0.0016(8) 0.0015(9) 0.0006(9)
C6 0.0299(12) 0.0235(11) 0.0162(10) -0.0023(8) 0.0062(9) -0.0029(9)
C7 0.0276(12) 0.0267(11) 0.0162(10) -0.0018(8) 0.0030(9) -0.0018(9)
C8 0.0310(13) 0.0302(12) 0.0234(11) 0.0011(9) 0.0054(10) 0.0028(10)
C9 0.0275(13) 0.0440(16) 0.0262(12) -0.0010(11) 0.0039(10) 0.0017(11)
C10 0.0271(14) 0.0459(16) 0.0305(13) -0.0056(11) 0.0057(11) -0.0091(12)
C11 0.0327(14) 0.0306(13) 0.0267(12) -0.0037(10) 0.0095(10) -0.0084(11)
C12 0.0395(15) 0.0196(11) 0.0314(13) -0.0015(9) 0.0048(11) 0.0004(10)
C13 0.0312(13) 0.0222(11) 0.0179(10) -0.0013(8) 0.0034(9) -0.0002(9)
C14 0.0296(12) 0.0265(11) 0.0164(10) 0.0019(8) 0.0070(9) 0.0038(10)
C15 0.0283(12) 0.0262(11) 0.0166(10) 0.0010(8) 0.0067(9) 0.0021(9)
C16 0.0271(13) 0.0353(14) 0.0243(11) 0.0002(10) 0.0068(10) 0.0007(10)
C17 0.0275(14) 0.0485(17) 0.0287(13) 0.0011(11) 0.0072(11) 0.0045(12)
C18 0.0324(15) 0.0442(16) 0.0316(14) 0.0066(11) 0.0099(11) 0.0131(12)
C19 0.0386(15) 0.0307(13) 0.0269(12) 0.0052(10) 0.0110(11) 0.0120(11)
C20 0.0421(16) 0.0211(12) 0.0409(15) -0.0025(10) 0.0080(12) 0.0002(11)
C21 0.0271(13) 0.0332(13) 0.0371(14) 0.0020(11) 0.0083(11) 0.0043(11)
C22 0.0447(18) 0.0416(16) 0.0352(15) 0.0089(12) 0.0069(13) 0.0023(13)

loop_
_atom_type_symbol
_atom_type_description
_atom_type_scat_dispersion_real
_atom_type_scat_dispersion_imag
_atom_type_scat_source
C C 0.0033 0.0016 'International Tables Vol C Tables 4.2.6.8 and 6.1.1.4'
H H 0.0000 0.0000 'International Tables Vol C Tables 4.2.6.8 and 6.1.1.4'
Cu Cu 0.3201 1.2651 'International Tables Vol C Tables 4.2.6.8 and 6.1.1.4'
F F 0.0171 0.0103 'International Tables Vol C Tables 4.2.6.8 and 6.1.1.4'
N N 0.0061 0.0033 'International Tables Vol C Tables 4.2.6.8 and 6.1.1.4'
P P 0.1023 0.0942 'International Tables Vol C Tables 4.2.6.8 and 6.1.1.4'

loop_
_geom_angle_atom_site_label_1
_geom_angle_atom_site_label_2
_geom_angle_atom_site_label_3
_geom_angle
C5 Cu1 C13 166.82(11)
C5 Cu1 N1 96.31(9)
C13 Cu1 N1 96.62(10)
C2 N1 C3 112.9(2)
C2 N1 Cu1 109.30(17)
C3 N1 Cu1 105.28(16)
C2 N1 H1 109.7
C3 N1 H1 109.7
Cu1 N1 H1 109.7
C5 N2 C7 111.2(2)
C5 N2 C1 125.9(2)
C7 N2 C1 122.7(2)
C5 N3 C6 111.6(2)
C5 N3 C12 124.5(2)
C6 N3 C12 123.9(2)
C13 N4 C15 111.3(2)
C13 N4 C4 126.6(2)
C15 N4 C4 122.0(2)
C13 N5 C14 111.6(2)
C13 N5 C20 124.5(2)
C14 N5 C20 123.9(2)
F6 P1 F2 90.90(14)
F6 P1 F5 90.15(14)
F2 P1 F5 90.74(11)
F6 P1 F4 178.78(14)
F2 P1 F4 90.22(13)
F5 P1 F4 90.32(13)
F6 P1 F3 90.05(13)
F2 P1 F3 90.01(11)
F5 P1 F3 179.22(12)
F4 P1 F3 89.47(13)
F6 P1 F1 90.03(13)
F2 P1 F1 178.99(12)
F5 P1 F1 89.65(11)
F4 P1 F1 88.85(11)
F3 P1 F1 89.61(11)
N2 C1 C2 115.6(2)
N2 C1 H1A 108.4
C2 C1 H1A 108.4
N2 C1 H1B 108.4
C2 C1 H1B 108.4
H1A C1 H1B 107.5
N1 C2 C1 113.5(2)
N1 C2 H2A 108.9
C1 C2 H2A 108.9
N1 C2 H2B 108.9
C1 C2 H2B 108.9
H2A C2 H2B 107.7
N1 C3 C4 111.2(2)
N1 C3 H3A 109.4
C4 C3 H3A 109.4
N1 C3 H3B 109.4
C4 C3 H3B 109.4
H3A C3 H3B 108.0
N4 C4 C3 115.2(2)
N4 C4 H4A 108.5
C3 C4 H4A 108.5
N4 C4 H4B 108.5
C3 C4 H4B 108.5
H4A C4 H4B 107.5
N3 C5 N2 105.2(2)
N3 C5 Cu1 130.35(18)
N2 C5 Cu1 124.42(18)
C11 C6 N3 132.0(2)
C11 C6 C7 121.9(2)
N3 C6 C7 106.0(2)
C8 C7 N2 132.9(2)
C8 C7 C6 121.2(2)
N2 C7 C6 105.9(2)
C9 C8 C7 117.1(3)
C9 C8 H8 121.5
C7 C8 H8 121.5
C8 C9 C10 121.3(3)
C8 C9 H9 119.4
C10 C9 H9 119.4
C11 C10 C9 121.7(3)
C11 C10 H10 119.2
C9 C10 H10 119.2
C10 C11 C6 116.8(3)
C10 C11 H11 121.6
C6 C11 H11 121.6
N3 C12 H12A 109.5
N3 C12 H12B 109.5
H12A C12 H12B 109.5
N3 C12 H12C 109.5
H12A C12 H12C 109.5
H12B C12 H12C 109.5
N5 C13 N4 105.3(2)
N5 C13 Cu1 130.65(19)
N4 C13 Cu1 124.08(18)
N5 C14 C15 106.2(2)
N5 C14 C19 132.7(3)
C15 C14 C19 121.2(3)
N4 C15 C16 132.2(2)
N4 C15 C14 105.8(2)
C16 C15 C14 122.0(2)
C17 C16 C15 116.4(3)
C17 C16 H16 121.8
C15 C16 H16 121.8
C16 C17 C18 121.6(3)
C16 C17 H17 119.2
C18 C17 H17 119.2
C19 C18 C17 122.1(3)
C19 C18 H18 119.0
C17 C18 H18 119.0
C18 C19 C14 116.7(3)
C18 C19 H19 121.7
C14 C19 H19 121.7
N5 C20 H20A 109.5
N5 C20 H20B 109.5
H20A C20 H20B 109.5
N5 C20 H20C 109.5
H20A C20 H20C 109.5
H20B C20 H20C 109.5
N6 C21 C22 178.8(4)
C21 C22 H22A 109.5
C21 C22 H22B 109.5
H22A C22 H22B 109.5
C21 C22 H22C 109.5
H22A C22 H22C 109.5
H22B C22 H22C 109.5

loop_
_geom_bond_atom_site_label_1
_geom_bond_atom_site_label_2
_geom_bond_distance
Cu1 C5 1.910(3)
Cu1 C13 1.914(3)
Cu1 N1 2.234(2)
F1 P1 1.6014(18)
F2 P1 1.5902(19)
F3 P1 1.5943(18)
F4 P1 1.593(2)
F5 P1 1.5905(18)
F6 P1 1.582(2)
N1 C2 1.451(4)
N1 C3 1.484(3)
N1 H1 1.0000
N2 C5 1.367(3)
N2 C7 1.392(3)
N2 C1 1.469(3)
N3 C5 1.357(3)
N3 C6 1.389(3)
N3 C12 1.458(3)
N4 C13 1.362(3)
N4 C15 1.391(3)
N4 C4 1.475(3)
N5 C13 1.355(3)
N5 C14 1.384(3)
N5 C20 1.456(3)
N6 C21 1.133(4)
C1 C2 1.493(4)
C1 H1A 0.9900
C1 H1B 0.9900
C2 H2A 0.9900
C2 H2B 0.9900
C3 C4 1.504(4)
C3 H3A 0.9900
C3 H3B 0.9900
C4 H4A 0.9900
C4 H4B 0.9900
C6 C11 1.386(4)
C6 C7 1.399(3)
C7 C8 1.389(4)
C8 C9 1.385(4)
C8 H8 0.9500
C9 C10 1.408(5)
C9 H9 0.9500
C10 C11 1.381(4)
C10 H10 0.9500
C11 H11 0.9500
C12 H12A 0.9800
C12 H12B 0.9800
C12 H12C 0.9800
C14 C15 1.396(3)
C14 C19 1.398(4)
C15 C16 1.392(4)
C16 C17 1.389(4)
C16 H16 0.9500
C17 C18 1.398(4)
C17 H17 0.9500
C18 C19 1.380(5)
C18 H18 0.9500
C19 H19 0.9500
C20 H20A 0.9800
C20 H20B 0.9800
C20 H20C 0.9800
C21 C22 1.447(4)
C22 H22A 0.9800
C22 H22B 0.9800
C22 H22C 0.9800
